data_1507551
loop_
_publ_author_name
'Ellis, Keisha K.'
'Wilke, Burkhardt'
'Zhang, Yuegang'
'Diver, Steven T.'

_publ_section_title
;
 A New Method for the Synthesis of Imidazolidinone- and
 Benzimidazolone-Containing [2.2]Cyclophanes
;
_journal_issue 24
_journal_name_full 'Organic Letters'
_journal_page_first 3785
_journal_paper_doi 10.1021/ol0064866
_journal_volume 2
_journal_year 2000
_chemical_formula_sum 'C19 H20 N2 O'
_chemical_formula_weight 292.37
_chemical_melting_point 185(2)
_chemical_name_common DIVER-7B
_chemical_name_systematic
;
  ?
;
_space_group_IT_number 19
_symmetry_cell_setting orthorhombic
_symmetry_space_group_name_Hall 'P 2ac 2ab'
_symmetry_space_group_name_H-M 'P 21 21 21'
_atom_sites_solution_hydrogens geom
_atom_sites_solution_primary direct
_atom_sites_solution_secondary difmap
_audit_creation_method SHELXL-97
_cell_angle_alpha 90.00
_cell_angle_beta 90.00
_cell_angle_gamma 90.00
_cell_formula_units_Z 4
_cell_length_a 7.5911(7)
_cell_length_b 13.9115(11)
_cell_length_c 14.3428(10)
_cell_measurement_reflns_used 90
_cell_measurement_temperature 293(2)
_cell_measurement_theta_max 25.0
_cell_measurement_theta_min 2.5
_cell_volume 1514.7(2)
_computing_cell_refinement SMART
_computing_data_collection SMART
_computing_data_reduction SMART
_computing_molecular_graphics SHELX-XP
_computing_publication_material SHELX-XCIF
_computing_structure_refinement 'SHELXL-97 (Sheldrick, 1997)'
_computing_structure_solution 'SHELXS-97 (Sheldrick, 1990)'
_diffrn_ambient_temperature 293(2)
_diffrn_measured_fraction_theta_full 0.855
_diffrn_measured_fraction_theta_max 0.855
_diffrn_measurement_device_type 'Bruker 1K CCD diffractometer'
_diffrn_measurement_method 'oscillation around \w and \f'
_diffrn_radiation_monochromator graphite
_diffrn_radiation_source 'fine-focus sealed tube'
_diffrn_radiation_type MoK\a
_diffrn_radiation_wavelength 0.71073
_diffrn_reflns_av_R_equivalents 0.0324
_diffrn_reflns_av_sigmaI/netI 0.0491
_diffrn_reflns_limit_h_max 5
_diffrn_reflns_limit_h_min -9
_diffrn_reflns_limit_k_max 14
_diffrn_reflns_limit_k_min -16
_diffrn_reflns_limit_l_max 13
_diffrn_reflns_limit_l_min -15
_diffrn_reflns_number 4533
_diffrn_reflns_theta_full 27.61
_diffrn_reflns_theta_max 27.61
_diffrn_reflns_theta_min 2.04
_exptl_absorpt_coefficient_mu 0.080
_exptl_absorpt_correction_type none
_exptl_crystal_colour colorless
_exptl_crystal_density_diffrn 1.282
_exptl_crystal_density_method 'not measured'
_exptl_crystal_description cubic
_exptl_crystal_F_000 624
_exptl_crystal_size_max 0.25
_exptl_crystal_size_mid 0.25
_exptl_crystal_size_min 0.25
_refine_diff_density_max 0.166
_refine_diff_density_min -0.120
_refine_diff_density_rms 0.037
_refine_ls_abs_structure_details 'Flack H D (1983), Acta Cryst. A39, 876-881'
_refine_ls_abs_structure_Flack -0.7(17)
_refine_ls_extinction_coef 0.085(3)
_refine_ls_extinction_expression Fc^*^=kFc[1+0.001xFc^2^\l^3^/sin(2\q)]^-1/4^
_refine_ls_extinction_method SHELXL
_refine_ls_goodness_of_fit_ref 0.954
_refine_ls_hydrogen_treatment mixed
_refine_ls_matrix_type full
_refine_ls_number_parameters 280
_refine_ls_number_reflns 2798
_refine_ls_number_restraints 0
_refine_ls_restrained_S_all 0.954
_refine_ls_R_factor_all 0.0471
_refine_ls_R_factor_gt 0.0358
_refine_ls_shift/su_max 0.000
_refine_ls_shift/su_mean 0.000
_refine_ls_structure_factor_coef Fsqd
_refine_ls_weighting_details 'calc w=1/[\s^2^(Fo^2^)+(0.0353P)^2^+0.0000P] where P=(Fo^2^+2Fc^2^)/3'
_refine_ls_weighting_scheme calc
_refine_ls_wR_factor_gt 0.0705
_refine_ls_wR_factor_ref 0.0748
_reflns_number_gt 2274
_reflns_number_total 2798
_reflns_threshold_expression >2sigma(I)
_cod_data_source_file ol0064866.cif
_cod_data_source_block diver-7B
_cod_depositor_comments
;
The following automatic conversions were performed:

'_chemical_melting_point' value '183-187' was changed to '185(2)' -
the average value was taken and precision was estimated.

Automatic conversion script
Id: cif_fix_values 1715 2011-07-08 13:25:40Z adriana 
;
_cod_original_sg_symbol_H-M P2(1)2(1)2(1)
_cod_database_code 1507551

loop_
_symmetry_equiv_pos_as_xyz
'x, y, z'
'-x+1/2, -y, z+1/2'
'-x, y+1/2, -z+1/2'
'x+1/2, -y+1/2, -z'

loop_
_atom_site_label
_atom_site_type_symbol
_atom_site_fract_x
_atom_site_fract_y
_atom_site_fract_z
_atom_site_U_iso_or_equiv
_atom_site_adp_type
_atom_site_occupancy
_atom_site_symmetry_multiplicity
_atom_site_calc_flag
N1 N 0.2669(2) 0.75948(11) 0.67221(10) 0.0399(4) Uani 1 1 d
O1 O 0.1871(2) 0.66086(10) 0.54789(9) 0.0560(4) Uani 1 1 d
C1 C 0.5145(2) 0.62375(13) 0.78565(13) 0.0378(4) Uani 1 1 d
N2 N 0.0674(2) 0.64370(10) 0.69661(10) 0.0416(4) Uani 1 1 d
C2 C 0.0818(2) 0.69681(12) 0.77880(12) 0.0376(4) Uani 1 1 d
C3 C 0.5613(2) 0.64635(13) 0.69463(12) 0.0403(4) Uani 1 1 d
C4 C 0.3952(2) 0.55162(12) 0.80711(12) 0.0369(4) Uani 1 1 d
C5 C 0.5235(3) 0.57904(13) 0.62472(13) 0.0427(5) Uani 1 1 d
C6 C 0.2079(2) 0.76842(12) 0.76365(12) 0.0372(4) Uani 1 1 d
C7 C 0.3991(2) 0.50917(13) 0.64566(13) 0.0405(5) Uani 1 1 d
C8 C 0.1651(3) 0.82427(15) 0.91767(16) 0.0513(5) Uani 1 1 d
C9 C 0.3181(2) 0.50284(12) 0.73211(12) 0.0377(4) Uani 1 1 d
C10 C 0.2529(3) 0.83225(14) 0.83293(14) 0.0446(5) Uani 1 1 d
C11 C 0.1761(2) 0.68417(13) 0.62966(14) 0.0414(4) Uani 1 1 d
C12 C 0.3408(4) 0.53657(19) 0.90716(16) 0.0541(6) Uani 1 1 d
C13 C -0.0053(3) 0.68989(15) 0.86243(16) 0.0514(5) Uani 1 1 d
C14 C 0.0072(3) 0.54379(14) 0.68854(17) 0.0494(5) Uani 1 1 d
C15 C 0.4315(3) 0.79815(15) 0.63407(16) 0.0503(5) Uani 1 1 d
C16 C 0.0381(3) 0.75489(16) 0.93196(15) 0.0573(6) Uani 1 1 d
C17 C 0.1300(3) 0.46835(14) 0.73729(17) 0.0482(5) Uani 1 1 d
C18 C 0.6011(3) 0.75011(15) 0.67235(16) 0.0507(5) Uani 1 1 d
C19 C 0.5926(4) 0.5903(2) 0.52689(18) 0.0634(6) Uani 1 1 d
H1 H 0.428(3) 0.8654(15) 0.6484(12) 0.051(5) Uiso 1 1 d
H2 H 0.115(3) 0.4055(17) 0.7040(13) 0.063(6) Uiso 1 1 d
H3 H 0.548(2) 0.6675(13) 0.8333(12) 0.040(5) Uiso 1 1 d
H4 H -0.115(3) 0.5378(14) 0.7155(13) 0.052(6) Uiso 1 1 d
H5 H 0.426(3) 0.7850(13) 0.5605(14) 0.060(6) Uiso 1 1 d
H6 H -0.088(3) 0.6431(16) 0.8733(14) 0.067(7) Uiso 1 1 d
H7 H 0.360(3) 0.4722(14) 0.5935(13) 0.057(6) Uiso 1 1 d
H8 H -0.020(3) 0.7463(18) 0.9941(16) 0.073(7) Uiso 1 1 d
H9 H 0.193(3) 0.8666(14) 0.9696(14) 0.054(6) Uiso 1 1 d
H10 H 0.437(5) 0.543(2) 0.945(2) 0.130(12) Uiso 1 1 d
H11 H 0.639(2) 0.7804(14) 0.7315(13) 0.049(6) Uiso 1 1 d
H12 H 0.340(3) 0.8785(14) 0.8224(12) 0.045(5) Uiso 1 1 d
H13 H 0.005(3) 0.5327(15) 0.6190(15) 0.066(7) Uiso 1 1 d
H14 H 0.302(4) 0.477(2) 0.9234(18) 0.102(10) Uiso 1 1 d
H15 H 0.698(3) 0.7604(16) 0.6223(15) 0.073(6) Uiso 1 1 d
H16 H 0.531(4) 0.644(2) 0.489(2) 0.129(12) Uiso 1 1 d
H17 H 0.711(5) 0.599(2) 0.524(2) 0.108(11) Uiso 1 1 d
H18 H 0.580(4) 0.533(2) 0.4927(18) 0.106(11) Uiso 1 1 d
H19 H 0.247(5) 0.585(3) 0.933(2) 0.149(13) Uiso 1 1 d
H20 H 0.087(3) 0.4588(15) 0.8031(15) 0.066(6) Uiso 1 1 d

loop_
_atom_site_aniso_label
_atom_site_aniso_U_11
_atom_site_aniso_U_22
_atom_site_aniso_U_33
_atom_site_aniso_U_23
_atom_site_aniso_U_13
_atom_site_aniso_U_12
N1 0.0444(9) 0.0346(8) 0.0407(9) 0.0032(7) -0.0027(7) -0.0011(7)
O1 0.0759(10) 0.0535(8) 0.0385(8) -0.0014(7) -0.0154(7) 0.0124(8)
C1 0.0341(9) 0.0402(10) 0.0391(11) -0.0003(9) -0.0100(8) 0.0031(8)
N2 0.0354(8) 0.0375(8) 0.0518(9) -0.0053(7) -0.0063(7) -0.0010(7)
C2 0.0322(9) 0.0353(9) 0.0453(11) -0.0027(9) -0.0031(8) 0.0052(8)
C3 0.0275(9) 0.0462(10) 0.0471(11) 0.0050(9) -0.0011(8) 0.0016(8)
C4 0.0367(10) 0.0354(9) 0.0387(10) 0.0053(8) -0.0039(8) 0.0057(8)
C5 0.0396(11) 0.0463(11) 0.0420(11) 0.0021(9) 0.0011(9) 0.0091(9)
C6 0.0348(9) 0.0322(9) 0.0444(11) 0.0003(8) -0.0042(8) 0.0059(8)
C7 0.0441(10) 0.0367(10) 0.0406(11) -0.0014(9) -0.0072(9) 0.0084(9)
C8 0.0522(13) 0.0504(12) 0.0513(13) -0.0140(11) -0.0037(11) 0.0098(10)
C9 0.0401(9) 0.0291(8) 0.0438(11) 0.0042(8) -0.0056(9) 0.0057(8)
C10 0.0420(11) 0.0347(10) 0.0572(13) -0.0050(10) -0.0080(10) 0.0007(9)
C11 0.0451(11) 0.0366(10) 0.0426(12) 0.0021(9) -0.0126(9) 0.0082(9)
C12 0.0667(16) 0.0532(14) 0.0423(12) 0.0076(11) 0.0020(12) 0.0027(12)
C13 0.0432(11) 0.0461(11) 0.0650(14) -0.0002(11) 0.0093(10) -0.0005(10)
C14 0.0396(11) 0.0401(10) 0.0685(15) -0.0073(11) -0.0112(11) -0.0046(9)
C15 0.0570(12) 0.0387(11) 0.0550(13) 0.0113(11) 0.0048(11) -0.0059(10)
C16 0.0581(13) 0.0608(13) 0.0530(13) -0.0048(12) 0.0090(11) 0.0082(11)
C17 0.0470(12) 0.0368(11) 0.0610(14) 0.0003(10) -0.0053(10) -0.0084(9)
C18 0.0475(12) 0.0512(12) 0.0532(13) 0.0062(11) 0.0049(11) -0.0124(10)
C19 0.0680(17) 0.0725(17) 0.0497(14) -0.0017(14) 0.0131(14) 0.0044(15)

loop_
_atom_type_symbol
_atom_type_description
_atom_type_scat_dispersion_real
_atom_type_scat_dispersion_imag
_atom_type_scat_source
C C 0.0033 0.0016 'International Tables Vol C Tables 4.2.6.8 and 6.1.1.4'
H H 0.0000 0.0000 'International Tables Vol C Tables 4.2.6.8 and 6.1.1.4'
N N 0.0061 0.0033 'International Tables Vol C Tables 4.2.6.8 and 6.1.1.4'
O O 0.0106 0.0060 'International Tables Vol C Tables 4.2.6.8 and 6.1.1.4'

loop_
_geom_angle_atom_site_label_1
_geom_angle_atom_site_label_2
_geom_angle_atom_site_label_3
_geom_angle
C6 N1 C11 108.71(15)
C6 N1 C15 126.37(15)
C11 N1 C15 122.24(16)
C4 C1 C3 122.66(17)
C11 N2 C2 108.90(15)
C11 N2 C14 121.04(16)
C2 N2 C14 126.32(17)
C13 C2 N2 131.56(18)
C13 C2 C6 121.01(17)
N2 C2 C6 107.41(15)
C1 C3 C5 117.96(17)
C1 C3 C18 117.82(17)
C5 C3 C18 121.91(17)
C1 C4 C9 116.95(16)
C1 C4 C12 119.38(19)
C9 C4 C12 123.35(18)
C7 C5 C3 116.89(17)
C7 C5 C19 120.8(2)
C3 C5 C19 121.7(2)
C10 C6 N1 131.21(17)
C10 C6 C2 121.16(17)
N1 C6 C2 107.63(15)
C9 C7 C5 122.66(18)
C16 C8 C10 121.4(2)
C7 C9 C4 118.09(17)
C7 C9 C17 118.95(18)
C4 C9 C17 120.79(17)
C6 C10 C8 117.44(19)
O1 C11 N2 126.80(18)
O1 C11 N1 125.93(18)
N2 C11 N1 107.23(15)
C2 C13 C16 117.9(2)
N2 C14 C17 114.41(16)
N1 C15 C18 114.65(15)
C8 C16 C13 121.0(2)
C9 C17 C14 109.15(16)
C3 C18 C15 108.72(16)

loop_
_geom_bond_atom_site_label_1
_geom_bond_atom_site_label_2
_geom_bond_distance
N1 C6 1.391(2)
N1 C11 1.395(2)
N1 C15 1.466(3)
O1 C11 1.220(2)
C1 C4 1.386(2)
C1 C3 1.389(2)
N2 C11 1.386(2)
N2 C2 1.395(2)
N2 C14 1.468(2)
C2 C13 1.373(3)
C2 C6 1.399(2)
C3 C5 1.402(2)
C3 C18 1.509(3)
C4 C9 1.400(2)
C4 C12 1.508(3)
C5 C7 1.388(3)
C5 C19 1.506(3)
C6 C10 1.376(3)
C7 C9 1.387(3)
C8 C16 1.379(3)
C8 C10 1.391(3)
C9 C17 1.508(3)
C13 C16 1.386(3)
C14 C17 1.568(3)
C15 C18 1.551(3)

loop_
_cod_related_entry_id
_cod_related_entry_code
_cod_related_entry_database
1 9635402 ChemSpider
